data_7063652
loop_
_publ_author_name
'Moreno-Narv\'aez, Mar\'ia Esther'
'Arenaza-Corona, Antonino'
'Gonz\'alez-Sebasti\'an, Lucero'
'Ram\'irez, Teresa Apan'
'Ortega, Sim\'on Hern\'andez'
'Cruz-Navarro, J. Antonio'
'Al\'i-Torres, Jorge'
'Orjuela, Adri\'an L.'
'Reyes-Marquez, Viviana'
'Lomas-Romero, Leticia'
'Morales-Morales, David'

_publ_section_title
;
 Glycoconjugate Pd(ii) and Cu(ii) complexes of fluorinated N,O Schiff base
 ligands for targeted cancer therapy: synthesis, characterization and in
 vitro cytotoxic activity evaluation
;
_journal_issue 13
_journal_name_full 'New Journal of Chemistry'
_journal_page_first 5187
_journal_page_last 5199
_journal_paper_doi 10.1039/D4NJ05181E
_journal_volume 49
_journal_year 2025
_chemical_formula_sum 'C30 H26 Cu F6 N2 O6'
_chemical_formula_weight 688.07
_space_group_crystal_system triclinic
_space_group_IT_number 2
_space_group_name_Hall '-P 1'
_space_group_name_H-M_alt 'P -1'
_atom_sites_solution_hydrogens mixed
_atom_sites_solution_primary direct
_atom_sites_solution_secondary difmap
_audit_creation_method SHELXL-2019/3
_audit_update_record
;
2024-11-21 deposited with the CCDC.	2025-02-12 downloaded from the CCDC.
;
_cell_angle_alpha 95.329(2)
_cell_angle_beta 103.0840(10)
_cell_angle_gamma 106.1090(10)
_cell_formula_units_Z 1
_cell_length_a 8.0842(3)
_cell_length_b 9.5538(4)
_cell_length_c 10.0498(4)
_cell_measurement_reflns_used 7292
_cell_measurement_temperature 298(2)
_cell_measurement_theta_max 25.41
_cell_measurement_theta_min 2.25
_cell_volume 716.24(5)
_computing_cell_refinement 'APEX3 v2018.2 (Bruker, 2018)'
_computing_data_collection 'APEX3 v2018.2 (Bruker, 2018)'
_computing_data_reduction 'SAINT V8.37A  (Bruker, 2018)'
_computing_molecular_graphics 'Ortep-3 Ver 2.02 L.J. Farrugia (1997) J. Appl. Cryst. 30, 565'
_computing_publication_material 'SHELXL-2018/3 (Sheldrick, 2015)'
_computing_structure_refinement 'SHELXL-2019/2 (Sheldrick, 2019)'
_computing_structure_solution 'SHELXS-2018 (Bruker, 2015)'
_diffrn_ambient_temperature 298(2)
_diffrn_detector_area_resol_mean 52.0833
_diffrn_measured_fraction_theta_full 0.998
_diffrn_measured_fraction_theta_max 0.997
_diffrn_measurement_device_type 'Bruker D8 Venture \k-geometry diffractometer 208039-01'
_diffrn_measurement_method \w-scans
_diffrn_radiation_type MoK\a
_diffrn_radiation_wavelength 0.71073
_diffrn_reflns_av_R_equivalents 0.0385
_diffrn_reflns_av_unetI/netI 0.0467
_diffrn_reflns_Laue_measured_fraction_full 0.998
_diffrn_reflns_Laue_measured_fraction_max 0.997
_diffrn_reflns_limit_h_max 9
_diffrn_reflns_limit_h_min -8
_diffrn_reflns_limit_k_max 11
_diffrn_reflns_limit_k_min -11
_diffrn_reflns_limit_l_max 12
_diffrn_reflns_limit_l_min -12
_diffrn_reflns_number 9155
_diffrn_reflns_point_group_measured_fraction_full 0.998
_diffrn_reflns_point_group_measured_fraction_max 0.997
_diffrn_reflns_theta_full 25.242
_diffrn_reflns_theta_max 25.415
_diffrn_reflns_theta_min 2.250
_diffrn_source 'micro-focus X-ray source'
_exptl_absorpt_coefficient_mu 0.850
_exptl_absorpt_correction_T_max 0.7452
_exptl_absorpt_correction_T_min 0.6827
_exptl_absorpt_correction_type multi-scan
_exptl_absorpt_process_details
; 
 SADABS 2016/2: Krause, L., Herbst-Irmer, R., Sheldrick G.M. & Stalke D., 
 J. Appl. Cryst. 48 (2015) 3-10 
;
_exptl_crystal_colour yellow
_exptl_crystal_density_diffrn 1.595
_exptl_crystal_description Prism
_exptl_crystal_F_000 351
_exptl_crystal_size_max 0.420
_exptl_crystal_size_mid 0.274
_exptl_crystal_size_min 0.115
_refine_diff_density_max 0.353
_refine_diff_density_min -0.390
_refine_diff_density_rms 0.068
_refine_ls_extinction_method none
_refine_ls_goodness_of_fit_ref 1.177
_refine_ls_hydrogen_treatment mixed
_refine_ls_matrix_type full
_refine_ls_number_parameters 212
_refine_ls_number_reflns 2637
_refine_ls_number_restraints 2
_refine_ls_restrained_S_all 1.177
_refine_ls_R_factor_all 0.0716
_refine_ls_R_factor_gt 0.0546
_refine_ls_shift/su_max 0.000
_refine_ls_shift/su_mean 0.000
_refine_ls_structure_factor_coef Fsqd
_refine_ls_weighting_details 'w=1/[\s^2^(Fo^2^)+(0.0145P)^2^+0.7345P] where P=(Fo^2^+2Fc^2^)/3'
_refine_ls_weighting_scheme calc
_refine_ls_wR_factor_gt 0.0819
_refine_ls_wR_factor_ref 0.0879
_reflns_Friedel_coverage 0.000
_reflns_number_gt 2145
_reflns_number_total 2637
_reflns_threshold_expression 'I > 2\s(I)'
_cod_data_source_file d4nj05181e2.cif
_cod_data_source_block Cu(L2)2
_cod_depositor_comments 'Adding full bibliography for 7063651--7063658.cif.'
_cod_database_code 7063652
_shelx_shelxl_version_number 2019/3
_shelx_space_group_comment
; 
The symmetry employed for this shelxl refinement is uniquely defined 
by the following loop, which should always be used as a source of 
symmetry information in preference to the above space-group names. 
They are only intended as comments. 
;
_shelx_estimated_absorpt_t_min 0.717
_shelx_estimated_absorpt_t_max 0.909

loop_
_space_group_symop_operation_xyz
'x, y, z'
'-x, -y, -z'

loop_
_atom_site_label
_atom_site_type_symbol
_atom_site_fract_x
_atom_site_fract_y
_atom_site_fract_z
_atom_site_U_iso_or_equiv
_atom_site_adp_type
_atom_site_occupancy
_atom_site_site_symmetry_order
_atom_site_calc_flag
_atom_site_refinement_flags_posn
_atom_site_refinement_flags_adp
_atom_site_refinement_flags_occupancy
_atom_site_disorder_assembly
_atom_site_disorder_group
Cu1 Cu 0.000000 0.500000 0.500000 0.03267(18) Uani 1 2 d S . P . .
F1 F -0.2354(3) 0.9711(3) 0.6057(3) 0.0777(8) Uani 1 1 d . . . . .
F2 F -0.0691(3) 1.1772(2) 0.7280(3) 0.0759(7) Uani 1 1 d . . . . .
F3 F -0.1723(3) 0.9975(3) 0.8266(3) 0.0863(8) Uani 1 1 d . . . . .
O1 O 0.0671(3) 0.4447(2) 0.3394(2) 0.0404(6) Uani 1 1 d . . . . .
O2 O 0.4640(3) 0.3450(3) 0.0977(2) 0.0475(6) Uani 1 1 d D . . . .
H2 H 0.572(2) 0.375(4) 0.097(4) 0.071 Uiso 1 1 d D U . . .
N1 N 0.1962(3) 0.6954(3) 0.5462(3) 0.0321(6) Uani 1 1 d . . . . .
C1 C 0.3630(4) 0.6147(3) 0.3959(3) 0.0324(7) Uani 1 1 d . . . . .
C2 C 0.2299(4) 0.4841(3) 0.3214(3) 0.0313(7) Uani 1 1 d . . . . .
C3 C 0.2699(4) 0.3955(3) 0.2220(3) 0.0363(8) Uani 1 1 d . . . . .
H3 H 0.183806 0.308430 0.173186 0.044 Uiso 1 1 calc R U . . .
C4 C 0.4351(4) 0.4355(3) 0.1956(3) 0.0358(8) Uani 1 1 d . . . . .
C5 C 0.5666(4) 0.5665(4) 0.2668(3) 0.0415(8) Uani 1 1 d . . . . .
H5 H 0.677852 0.593759 0.248420 0.050 Uiso 1 1 calc R U . . .
C6 C 0.5284(4) 0.6532(4) 0.3636(4) 0.0416(8) Uani 1 1 d . . . . .
H6 H 0.614974 0.741072 0.409957 0.050 Uiso 1 1 calc R U . . .
C7 C 0.3328(4) 0.7141(3) 0.4946(3) 0.0355(8) Uani 1 1 d . . . . .
H7 H 0.422306 0.804151 0.526593 0.043 Uiso 1 1 calc R U . . .
C8 C 0.2020(4) 0.8186(3) 0.6433(3) 0.0315(7) Uani 1 1 d . . . . .
C9 C 0.0515(4) 0.8631(3) 0.6344(3) 0.0351(8) Uani 1 1 d . . . . .
H9 H -0.053887 0.811914 0.567465 0.042 Uiso 1 1 calc R U . . .
C10 C 0.0579(4) 0.9838(3) 0.7251(3) 0.0365(8) Uani 1 1 d . . . . .
C11 C 0.2130(5) 1.0616(4) 0.8245(3) 0.0451(9) Uani 1 1 d . . . . .
H11 H 0.216713 1.143523 0.884205 0.054 Uiso 1 1 calc R U . . .
C12 C 0.3618(5) 1.0168(4) 0.8343(4) 0.0478(9) Uani 1 1 d . . . . .
H12 H 0.466946 1.068632 0.901120 0.057 Uiso 1 1 calc R U . . .
C13 C 0.3566(4) 0.8945(4) 0.7453(3) 0.0395(8) Uani 1 1 d . . . . .
H13 H 0.457396 0.863483 0.754208 0.047 Uiso 1 1 calc R U . . .
C14 C -0.1035(5) 1.0314(4) 0.7207(4) 0.0510(10) Uani 1 1 d . . . . .
O3 O 0.8054(3) 0.4160(3) 0.0956(2) 0.0492(6) Uani 1 1 d D . . . .
H3A H 0.883(4) 0.420(4) 0.169(2) 0.074 Uiso 1 1 d D U . . .
C15 C 0.8270(5) 0.3207(4) -0.0123(4) 0.0483(9) Uani 1 1 d . . . . .
H15A H 0.732265 0.306748 -0.094317 0.072 Uiso 1 1 calc R U . . .
H15B H 0.823701 0.226915 0.016071 0.072 Uiso 1 1 calc R U . . .
H15C H 0.939664 0.364048 -0.031256 0.072 Uiso 1 1 calc R U . . .

loop_
_atom_site_aniso_label
_atom_site_aniso_U_11
_atom_site_aniso_U_22
_atom_site_aniso_U_33
_atom_site_aniso_U_23
_atom_site_aniso_U_13
_atom_site_aniso_U_12
Cu1 0.0250(3) 0.0360(3) 0.0351(3) -0.0023(2) 0.0124(2) 0.0053(2)
F1 0.0494(14) 0.0893(18) 0.0875(18) -0.0246(14) 0.0023(13) 0.0358(13)
F2 0.0871(18) 0.0508(14) 0.0964(19) 0.0006(13) 0.0191(15) 0.0397(13)
F3 0.0925(19) 0.109(2) 0.0939(19) 0.0256(16) 0.0638(16) 0.0549(16)
O1 0.0276(12) 0.0453(13) 0.0413(13) -0.0085(10) 0.0155(10) 0.0000(10)
O2 0.0371(14) 0.0518(15) 0.0547(15) -0.0095(12) 0.0227(13) 0.0128(12)
N1 0.0247(14) 0.0328(14) 0.0372(15) -0.0027(12) 0.0100(12) 0.0078(11)
C1 0.0263(17) 0.0349(18) 0.0354(18) 0.0003(14) 0.0122(14) 0.0070(14)
C2 0.0243(16) 0.0389(18) 0.0331(18) 0.0065(14) 0.0112(14) 0.0104(14)
C3 0.0288(17) 0.0365(18) 0.0407(19) -0.0013(15) 0.0122(15) 0.0053(14)
C4 0.0360(19) 0.0379(19) 0.0383(19) 0.0050(15) 0.0139(16) 0.0161(15)
C5 0.0281(18) 0.045(2) 0.055(2) 0.0024(17) 0.0222(17) 0.0102(16)
C6 0.0284(18) 0.0383(19) 0.054(2) -0.0027(16) 0.0154(16) 0.0036(15)
C7 0.0277(17) 0.0340(18) 0.0405(19) -0.0006(15) 0.0108(15) 0.0034(14)
C8 0.0304(17) 0.0296(17) 0.0339(18) 0.0025(14) 0.0138(15) 0.0046(14)
C9 0.0298(17) 0.0379(18) 0.0339(18) -0.0028(14) 0.0085(15) 0.0075(14)
C10 0.0384(19) 0.0330(18) 0.0372(19) -0.0004(15) 0.0128(16) 0.0093(15)
C11 0.054(2) 0.0341(19) 0.044(2) -0.0037(16) 0.0150(19) 0.0097(17)
C12 0.043(2) 0.041(2) 0.042(2) -0.0062(17) 0.0009(17) -0.0014(17)
C13 0.0299(18) 0.042(2) 0.042(2) 0.0063(16) 0.0062(16) 0.0075(15)
C14 0.054(2) 0.050(2) 0.052(2) -0.0055(19) 0.019(2) 0.0211(19)
O3 0.0350(14) 0.0674(17) 0.0454(15) -0.0051(13) 0.0125(11) 0.0192(13)
C15 0.045(2) 0.050(2) 0.046(2) -0.0005(17) 0.0161(18) 0.0093(18)

loop_
_atom_type_symbol
_atom_type_description
_atom_type_scat_dispersion_real
_atom_type_scat_dispersion_imag
_atom_type_scat_source
C C 0.0033 0.0016 'International Tables Vol C Tables 4.2.6.8 and 6.1.1.4'
H H 0.0000 0.0000 'International Tables Vol C Tables 4.2.6.8 and 6.1.1.4'
N N 0.0061 0.0033 'International Tables Vol C Tables 4.2.6.8 and 6.1.1.4'
O O 0.0106 0.0060 'International Tables Vol C Tables 4.2.6.8 and 6.1.1.4'
F F 0.0171 0.0103 'International Tables Vol C Tables 4.2.6.8 and 6.1.1.4'
Cu Cu 0.3201 1.2651 'International Tables Vol C Tables 4.2.6.8 and 6.1.1.4'

loop_
_geom_angle_atom_site_label_1
_geom_angle_atom_site_label_2
_geom_angle_atom_site_label_3
_geom_angle
_geom_angle_site_symmetry_1
_geom_angle_site_symmetry_3
_geom_angle_publ_flag
O1 Cu1 O1 180.00(11) . 2_566 ?
O1 Cu1 N1 88.51(9) . 2_566 ?
O1 Cu1 N1 91.49(9) 2_566 2_566 ?
O1 Cu1 N1 91.49(9) . . ?
O1 Cu1 N1 88.51(9) 2_566 . ?
N1 Cu1 N1 180.00(10) 2_566 . ?
C2 O1 Cu1 126.62(19) . . ?
C4 O2 H2 110(3) . . ?
C7 N1 C8 115.5(2) . . ?
C7 N1 Cu1 120.9(2) . . ?
C8 N1 Cu1 123.54(18) . . ?
C6 C1 C2 118.5(3) . . ?
C6 C1 C7 118.5(3) . . ?
C2 C1 C7 122.9(3) . . ?
O1 C2 C3 118.9(3) . . ?
O1 C2 C1 122.3(3) . . ?
C3 C2 C1 118.8(3) . . ?
C4 C3 C2 120.8(3) . . ?
C4 C3 H3 119.6 . . ?
C2 C3 H3 119.6 . . ?
O2 C4 C3 117.6(3) . . ?
O2 C4 C5 121.6(3) . . ?
C3 C4 C5 120.8(3) . . ?
C6 C5 C4 118.7(3) . . ?
C6 C5 H5 120.7 . . ?
C4 C5 H5 120.7 . . ?
C5 C6 C1 122.4(3) . . ?
C5 C6 H6 118.8 . . ?
C1 C6 H6 118.8 . . ?
N1 C7 C1 128.3(3) . . ?
N1 C7 H7 115.9 . . ?
C1 C7 H7 115.9 . . ?
C9 C8 C13 119.2(3) . . ?
C9 C8 N1 119.7(3) . . ?
C13 C8 N1 121.1(3) . . ?
C10 C9 C8 119.9(3) . . ?
C10 C9 H9 120.1 . . ?
C8 C9 H9 120.1 . . ?
C11 C10 C9 120.9(3) . . ?
C11 C10 C14 118.0(3) . . ?
C9 C10 C14 121.0(3) . . ?
C12 C11 C10 119.2(3) . . ?
C12 C11 H11 120.4 . . ?
C10 C11 H11 120.4 . . ?
C11 C12 C13 120.5(3) . . ?
C11 C12 H12 119.7 . . ?
C13 C12 H12 119.7 . . ?
C8 C13 C12 120.2(3) . . ?
C8 C13 H13 119.9 . . ?
C12 C13 H13 119.9 . . ?
F3 C14 F1 106.4(3) . . ?
F3 C14 F2 105.7(3) . . ?
F1 C14 F2 105.7(3) . . ?
F3 C14 C10 112.1(3) . . ?
F1 C14 C10 113.8(3) . . ?
F2 C14 C10 112.6(3) . . ?
C15 O3 H3A 108(3) . . ?
O3 C15 H15A 109.5 . . ?
O3 C15 H15B 109.5 . . ?
H15A C15 H15B 109.5 . . ?
O3 C15 H15C 109.5 . . ?
H15A C15 H15C 109.5 . . ?
H15B C15 H15C 109.5 . . ?

loop_
_geom_bond_atom_site_label_1
_geom_bond_atom_site_label_2
_geom_bond_distance
_geom_bond_site_symmetry_2
_geom_bond_publ_flag
Cu1 O1 1.8909(19) . ?
Cu1 O1 1.8909(19) 2_566 ?
Cu1 N1 2.019(2) 2_566 ?
Cu1 N1 2.019(2) . ?
F1 C14 1.335(4) . ?
F2 C14 1.335(4) . ?
F3 C14 1.334(4) . ?
O1 C2 1.324(3) . ?
O2 C4 1.352(4) . ?
O2 H2 0.845(10) . ?
N1 C7 1.299(4) . ?
N1 C8 1.440(4) . ?
C1 C6 1.406(4) . ?
C1 C2 1.411(4) . ?
C1 C7 1.417(4) . ?
C2 C3 1.401(4) . ?
C3 C4 1.377(4) . ?
C3 H3 0.9300 . ?
C4 C5 1.399(4) . ?
C5 C6 1.362(4) . ?
C5 H5 0.9300 . ?
C6 H6 0.9300 . ?
C7 H7 0.9300 . ?
C8 C9 1.384(4) . ?
C8 C13 1.385(4) . ?
C9 C10 1.384(4) . ?
C9 H9 0.9300 . ?
C10 C11 1.379(4) . ?
C10 C14 1.489(5) . ?
C11 C12 1.371(5) . ?
C11 H11 0.9300 . ?
C12 C13 1.389(4) . ?
C12 H12 0.9300 . ?
C13 H13 0.9300 . ?
O3 C15 1.423(4) . ?
O3 H3A 0.846(10) . ?
C15 H15A 0.9600 . ?
C15 H15B 0.9600 . ?
C15 H15C 0.9600 . ?

loop_
_geom_hbond_atom_site_label_D
_geom_hbond_atom_site_label_H
_geom_hbond_atom_site_label_A
_geom_hbond_distance_DH
_geom_hbond_distance_HA
_geom_hbond_distance_DA
_geom_hbond_angle_DHA
_geom_hbond_site_symmetry_A
_geom_hbond_publ_flag
O2 H2 O3 0.845(10) 1.818(12) 2.659(3) 173(4) . yes
O3 H3A O1 0.846(10) 1.942(11) 2.786(3) 176(4) 1_655 yes
